data_4021294
loop_
_publ_author_name
'Tomoo Hayamizu'
'Hajime Maeda'
'Kazuhiko Mizuno'

_publ_section_title
;
 Diastereoselective Protonation on Radical Anions of Electron-Deficient
 Alkenes via Photoinduced Electron Transfer
;
_journal_name_full 'Journal of Organic Chemistry'
_journal_page_first 4997
_journal_page_last 5004
_journal_paper_doi 10.1021/jo0496953
_journal_volume 69
_journal_year 2004
_chemical_formula_moiety 'C20 H24 N2'
_chemical_formula_sum 'C20 H24 N2'
_chemical_formula_weight 292.42
_space_group_crystal_system triclinic
_space_group_IT_number 1
_space_group_name_Hall 'C 1'
_space_group_name_H-M_alt 'C 1'
_cell_angle_alpha 92.734(3)
_cell_angle_beta 112.610(2)
_cell_angle_gamma 114.056(3)
_cell_formula_units_Z 4
_cell_length_a 11.7618(7)
_cell_length_b 13.1850(8)
_cell_length_c 13.7331(8)
_cell_measurement_temperature 296.1
_cell_volume 1741.7(2)
_exptl_crystal_density_diffrn 1.115
_cod_database_code 4021294

loop_
_space_group_symop_id
_space_group_symop_operation_xyz
1 x,y,z
2 x+1/2,y+1/2,z

loop_
_atom_site_label
_atom_site_type_symbol
_atom_site_fract_x
_atom_site_fract_y
_atom_site_fract_z
_atom_site_U_iso_or_equiv
_atom_site_adp_type
_atom_site_occupancy
_atom_site_symmetry_multiplicity
_atom_site_calc_flag
_atom_site_refinement_flags
_atom_site_disorder_assembly
_atom_site_disorder_group
N(3) N 0.5260 0.1798 1.0270 0.067(3) Uani 1.00 1 d . . .
N(4) N 0.3400 -0.1733 0.9992 0.067(2) Uani 1.00 1 d . . .
N(1) N -0.1059 -0.1227 1.0410 0.075(3) Uani 1.00 1 d . . .
N(2) N 0.0613 0.2169 1.0246 0.074(3) Uani 1.00 1 d . . .
C(10) C 0.0636 0.1326 1.0072 0.050(2) Uani 1.00 1 d . . .
C(8) C 0.0706 0.0257 0.9843 0.041(2) Uani 1.00 1 d . . .
C(30) C 0.4429 -0.0958 1.0201 0.048(2) Uani 1.00 1 d . . .
C(29) C 0.5496 0.1052 1.0376 0.048(2) Uani 1.00 1 d . . .
C(28) C 0.5763 0.0045 1.0434 0.042(2) Uani 1.00 1 d . . .
C(11) C 0.0483 0.0020 0.8628 0.042(2) Uani 1.00 1 d . . .
C(37) C 0.6860 0.0241 1.2645 0.046(2) Uani 1.00 1 d . . .
C(7) C 0.2198 0.0452 1.0634 0.051(2) Uani 1.00 1 d . . .
C(26) C 0.5070 -0.0426 0.8351 0.057(3) Uani 1.00 1 d . . .
C(38) C 0.7964 0.1499 1.3293 0.049(2) Uani 1.00 1 d . . .
C(6) C 0.2645 0.0838 1.1831 0.051(2) Uani 1.00 1 d . . .
C(31) C 0.6934 0.0132 1.1521 0.041(2) Uani 1.00 1 d . . .
C(9) C -0.0313 -0.0613 1.0132 0.051(2) Uani 1.00 1 d . . .
C(12) C 0.1002 -0.0798 0.8327 0.055(2) Uani 1.00 1 d . . .
C(32) C 0.8414 0.1090 1.1806 0.053(2) Uani 1.00 1 d . . .
C(33) C 0.9103 0.1427 1.3053 0.055(2) Uani 1.00 1 d . . .
C(18) C -0.1427 -0.1701 0.7199 0.056(2) Uani 1.00 1 d . . .
C(17) C -0.0993 -0.0418 0.7648 0.049(2) Uani 1.00 1 d . . .
C(27) C 0.6185 -0.0114 0.9497 0.054(2) Uani 1.00 1 d . . .
C(13) C -0.0067 -0.1429 0.7151 0.059(2) Uani 1.00 1 d . . .
C(1) C 0.3465 0.1994 1.2365 0.071(3) Uani 1.00 1 d . . .
C(39) C 0.7582 0.2431 1.2906 0.062(3) Uani 1.00 1 d . . .
C(25) C 0.4108 -0.1552 0.7825 0.076(3) Uani 1.00 1 d . . .
C(35) C 0.7647 -0.0406 1.3246 0.067(3) Uani 1.00 1 d . . .
C(36) C 0.5455 -0.0156 1.2623 0.068(3) Uani 1.00 1 d . . .
C(14) C 0.0050 -0.0545 0.6458 0.072(3) Uani 1.00 1 d . . .
C(19) C -0.1749 -0.2493 0.7928 0.077(3) Uani 1.00 1 d . . .
C(5) C 0.2306 0.0047 1.2431 0.070(3) Uani 1.00 1 d . . .
C(16) C -0.2041 -0.0155 0.7824 0.071(3) Uani 1.00 1 d . . .
C(15) C -0.0653 0.0102 0.6748 0.065(3) Uani 1.00 1 d . . .
C(21) C 0.4987 0.0394 0.7796 0.075(3) Uani 1.00 1 d . . .
C(40) C 0.8336 0.1715 1.4506 0.077(3) Uani 1.00 1 d . . .
C(34) C 0.9160 0.0370 1.3449 0.075(3) Uani 1.00 1 d . . .
C(20) C -0.2702 -0.2248 0.6086 0.085(3) Uani 1.00 1 d . . .
C(4) C 0.2786 0.0425 1.3542 0.096(5) Uani 1.00 1 d . . .
C(23) C 0.3038 -0.1019 0.6245 0.103(5) Uani 1.00 1 d . . .
C(2) C 0.3907 0.2341 1.3464 0.098(4) Uani 1.00 1 d . . .
C(3) C 0.3570 0.1554 1.4039 0.098(5) Uani 1.00 1 d . . .
C(22) C 0.3965 0.0082 0.6731 0.103(5) Uani 1.00 1 d . . .
C(24) C 0.3089 -0.1828 0.6769 0.105(4) Uani 1.00 1 d . . .
H(1) H 0.3696 0.2533 1.1951 0.083(4) Uiso 1.00 1 c . . .
H(2) H 0.4477 0.3130 1.3824 0.111(6) Uiso 1.00 1 c . . .
H(3) H 0.3901 0.1791 1.4801 0.126(7) Uiso 1.00 1 c . . .
H(4) H 0.2496 -0.0112 1.3941 0.128(7) Uiso 1.00 1 c . . .
H(5) H 0.1796 -0.0745 1.2076 0.091(5) Uiso 1.00 1 c . . .
H(6) H 0.2227 -0.0252 1.0522 0.064(3) Uiso 1.00 1 c . . .
H(7) H 0.2847 0.1013 1.0447 0.064(3) Uiso 1.00 1 c . . .
H(8) H 0.1038 0.0741 0.8547 0.050(2) Uiso 1.00 1 c . . .
H(9) H 0.1901 -0.0385 0.8365 0.065(3) Uiso 1.00 1 c . . .
H(10) H 0.1020 -0.1306 0.8794 0.065(3) Uiso 1.00 1 c . . .
H(11) H -0.0020 -0.2082 0.6883 0.067(3) Uiso 1.00 1 c . . .
H(12) H 0.1000 -0.0047 0.6661 0.081(4) Uiso 1.00 1 c . . .
H(13) H -0.0411 -0.0897 0.5703 0.081(4) Uiso 1.00 1 c . . .
H(14) H -0.1466 -0.0011 0.6132 0.073(4) Uiso 1.00 1 c . . .
H(15) H -0.0034 0.0898 0.7027 0.073(4) Uiso 1.00 1 c . . .
H(16) H -0.1671 0.0650 0.8053 0.090(4) Uiso 1.00 1 c . . .
H(17) H -0.2878 -0.0445 0.7171 0.090(4) Uiso 1.00 1 c . . .
H(18) H -0.2225 -0.0504 0.8373 0.090(4) Uiso 1.00 1 c . . .
H(19) H -0.2563 -0.2568 0.7975 0.079(4) Uiso 1.00 1 c . . .
H(20) H -0.1884 -0.3224 0.7639 0.079(4) Uiso 1.00 1 c . . .
H(21) H -0.0987 -0.2177 0.8632 0.078(4) Uiso 1.00 1 c . . .
H(22) H -0.3504 -0.2322 0.6156 0.082(4) Uiso 1.00 1 c . . .
H(23) H -0.2554 -0.1783 0.5596 0.082(4) Uiso 1.00 1 c . . .
H(24) H -0.2834 -0.2984 0.5816 0.082(4) Uiso 1.00 1 c . . .
H(29) H 0.4169 -0.2136 0.8190 0.093(5) Uiso 1.00 1 c . . .
H(28) H 0.2425 -0.2600 0.6399 0.111(5) Uiso 1.00 1 c . . .
H(27) H 0.2305 -0.1199 0.5542 0.122(7) Uiso 1.00 1 c . . .
H(26) H 0.3958 0.0648 0.6329 0.137(8) Uiso 1.00 1 c . . .
H(25) H 0.5629 0.1175 0.8149 0.100(5) Uiso 1.00 1 c . . .
H(30) H 0.6956 0.0580 0.9588 0.073(3) Uiso 1.00 1 c . . .
H(31) H 0.6449 -0.0709 0.9573 0.073(3) Uiso 1.00 1 c . . .
H(32) H 0.6977 -0.0566 1.1409 0.051(2) Uiso 1.00 1 c . . .
H(33) H 0.8898 0.0814 1.1543 0.067(3) Uiso 1.00 1 c . . .
H(34) H 0.8361 0.1715 1.1510 0.067(3) Uiso 1.00 1 c . . .
H(35) H 0.9966 0.2106 1.3375 0.060(3) Uiso 1.00 1 c . . .
H(36) H 0.9427 0.0001 1.3030 0.087(4) Uiso 1.00 1 c . . .
H(37) H 0.9785 0.0563 1.4197 0.087(4) Uiso 1.00 1 c . . .
H(38) H 0.7592 -0.0483 1.3913 0.075(4) Uiso 1.00 1 c . . .
H(39) H 0.7281 -0.1143 1.2801 0.075(4) Uiso 1.00 1 c . . .
H(40) H 0.5547 -0.0058 1.3344 0.079(4) Uiso 1.00 1 c . . .
H(41) H 0.5032 0.0278 1.2248 0.079(4) Uiso 1.00 1 c . . .
H(42) H 0.4895 -0.0943 1.2255 0.079(4) Uiso 1.00 1 c . . .
H(43) H 0.8351 0.3164 1.3289 0.077(4) Uiso 1.00 1 c . . .
H(44) H 0.7334 0.2332 1.2150 0.077(4) Uiso 1.00 1 c . . .
H(45) H 0.6817 0.2371 1.3027 0.077(4) Uiso 1.00 1 c . . .
H(46) H 0.8584 0.1156 1.4797 0.084(4) Uiso 1.00 1 c . . .
H(47) H 0.9100 0.2456 1.4866 0.084(4) Uiso 1.00 1 c . . .
H(48) H 0.7565 0.1671 1.4610 0.084(4) Uiso 1.00 1 c . . .

loop_
_atom_site_aniso_label
_atom_site_aniso_U_11
_atom_site_aniso_U_22
_atom_site_aniso_U_33
_atom_site_aniso_U_12
_atom_site_aniso_U_13
_atom_site_aniso_U_23
N(3) 0.0799 0.0753 0.0805 0.0545 0.0454 0.0382
N(4) 0.0494 0.0659 0.0755 0.0199 0.0249 0.0189
N(1) 0.0830 0.0822 0.0891 0.0435 0.0580 0.0430
N(2) 0.0839 0.0561 0.0975 0.0403 0.0460 0.0163
C(10) 0.0503 0.0511 0.0578 0.0272 0.0284 0.0174
C(8) 0.0410 0.0431 0.0474 0.0232 0.0231 0.0113
C(30) 0.0479 0.0555 0.0489 0.0300 0.0214 0.0155
C(29) 0.0515 0.0572 0.0551 0.0332 0.0318 0.0266
C(28) 0.0457 0.0467 0.0465 0.0271 0.0268 0.0175
C(11) 0.0367 0.0421 0.0457 0.0163 0.0196 0.0113
C(37) 0.0479 0.0393 0.0478 0.0177 0.0214 0.0161
C(7) 0.0461 0.0682 0.0456 0.0331 0.0188 0.0105
C(26) 0.0713 0.0717 0.0497 0.0447 0.0348 0.0184
C(38) 0.0522 0.0414 0.0501 0.0189 0.0217 0.0098
C(6) 0.0607 0.0626 0.0434 0.0423 0.0221 0.0141
C(31) 0.0381 0.0416 0.0488 0.0223 0.0196 0.0149
C(9) 0.0565 0.0560 0.0617 0.0355 0.0337 0.0241
C(12) 0.0462 0.0664 0.0504 0.0274 0.0189 -0.0004
C(32) 0.0444 0.0564 0.0662 0.0223 0.0317 0.0163
C(33) 0.0401 0.0497 0.0595 0.0150 0.0139 0.0076
C(18) 0.0448 0.0463 0.0500 0.0066 0.0118 0.0075
C(17) 0.0429 0.0543 0.0478 0.0232 0.0175 0.0198
C(27) 0.0599 0.0658 0.0558 0.0378 0.0347 0.0189
C(13) 0.0570 0.0617 0.0490 0.0242 0.0200 0.0021
C(1) 0.0921 0.0616 0.0544 0.0384 0.0229 0.0205
C(39) 0.0706 0.0458 0.0756 0.0307 0.0342 0.0130
C(25) 0.1035 0.0686 0.0606 0.0433 0.0360 0.0141
C(35) 0.0793 0.0524 0.0561 0.0328 0.0149 0.0214
C(36) 0.0621 0.0742 0.0608 0.0152 0.0391 0.0162
C(14) 0.0746 0.0786 0.0488 0.0170 0.0341 0.0086
C(19) 0.0759 0.0430 0.0775 0.0023 0.0293 0.0112
C(5) 0.0948 0.0688 0.0630 0.0510 0.0344 0.0259
C(16) 0.0572 0.0934 0.0747 0.0479 0.0259 0.0306
C(15) 0.0665 0.0636 0.0533 0.0207 0.0242 0.0270
C(21) 0.1094 0.0800 0.0599 0.0576 0.0433 0.0271
C(40) 0.0829 0.0732 0.0544 0.0251 0.0244 0.0051
C(34) 0.0685 0.0754 0.0740 0.0456 0.0119 0.0187
C(20) 0.0570 0.0856 0.0614 0.0065 0.0062 0.0068
C(4) 0.1418 0.1129 0.0656 0.0773 0.0533 0.0518
C(23) 0.1229 0.1367 0.0457 0.0749 0.0195 0.0122
C(2) 0.1407 0.0794 0.0566 0.0645 0.0137 -0.0001
C(3) 0.1590 0.1096 0.0470 0.0870 0.0389 0.0208
C(22) 0.1630 0.1241 0.0547 0.0995 0.0430 0.0354
C(24) 0.1149 0.0988 0.0635 0.0296 0.0293 -0.0144

loop_
_geom_bond_atom_site_label_1
_geom_bond_atom_site_label_2
_geom_bond_distance
_geom_bond_publ_flag
_geom_bond_site_symmetry_1
_geom_bond_site_symmetry_2
N(3) C(29) 1.13(1) yes . .
N(4) C(30) 1.13(1) yes . .
N(1) C(9) 1.13(1) yes . .
N(2) C(10) 1.14(1) yes . .
C(10) C(8) 1.47(1) yes . .
C(8) C(11) 1.58(1) yes . .
C(8) C(7) 1.57(1) yes . .
C(8) C(9) 1.48(1) yes . .
C(30) C(28) 1.48(1) yes . .
C(29) C(28) 1.48(1) yes . .
C(28) C(31) 1.55(1) yes . .
C(28) C(27) 1.58(1) yes . .
C(11) C(12) 1.55(2) yes . .
C(11) C(17) 1.572(9) yes . .
C(11) H(8) 0.95(1) no . .
C(37) C(38) 1.563(9) yes . .
C(37) C(31) 1.58(1) yes . .
C(37) C(35) 1.55(1) yes . .
C(37) C(36) 1.50(1) yes . .
C(7) C(6) 1.51(1) yes . .
C(7) H(6) 0.95(2) no . .
C(7) H(7) 0.95(1) no . .
C(26) C(27) 1.51(1) yes . .
C(26) C(25) 1.38(1) yes . .
C(26) C(21) 1.37(2) yes . .
C(38) C(33) 1.53(2) yes . .
C(38) C(39) 1.52(1) yes . .
C(38) C(40) 1.53(1) yes . .
C(6) C(1) 1.39(1) yes . .
C(6) C(5) 1.39(1) yes . .
C(31) C(32) 1.55(1) yes . .
C(31) H(32) 0.95(1) no . .
C(12) C(13) 1.53(1) yes . .
C(12) H(9) 0.95(1) no . .
C(12) H(10) 0.95(1) no . .
C(32) C(33) 1.53(1) yes . .
C(32) H(33) 0.95(2) no . .
C(32) H(34) 0.95(1) no . .
C(33) C(34) 1.54(2) yes . .
C(33) H(35) 0.950(9) no . .
C(18) C(17) 1.57(1) yes . .
C(18) C(13) 1.52(2) yes . .
C(18) C(19) 1.52(1) yes . .
C(18) C(20) 1.54(1) yes . .
C(17) C(16) 1.51(2) yes . .
C(17) C(15) 1.55(1) yes . .
C(27) H(30) 0.95(1) no . .
C(27) H(31) 0.95(2) no . .
C(13) C(14) 1.54(1) yes . .
C(13) H(11) 0.95(2) no . .
C(1) C(2) 1.38(2) yes . .
C(1) H(1) 0.95(2) no . .
C(39) H(43) 0.95(1) no . .
C(39) H(44) 0.95(1) no . .
C(39) H(45) 0.95(2) no . .
C(25) C(24) 1.39(1) yes . .
C(25) H(29) 0.95(2) no . .
C(35) C(34) 1.55(1) yes . .
C(35) H(38) 0.95(2) no . .
C(35) H(39) 0.95(1) no . .
C(36) H(40) 0.95(2) no . .
C(36) H(41) 0.95(2) no . .
C(36) H(42) 0.95(1) no . .
C(14) C(15) 1.54(2) yes . .
C(14) H(12) 0.95(1) no . .
C(14) H(13) 0.95(1) no . .
C(19) H(19) 0.95(2) no . .
C(19) H(20) 0.95(2) no . .
C(19) H(21) 0.95(1) no . .
C(5) C(4) 1.39(2) yes . .
C(5) H(5) 0.95(1) no . .
C(16) H(16) 0.95(2) no . .
C(16) H(17) 0.95(1) no . .
C(16) H(18) 0.95(2) no . .
C(15) H(14) 0.95(1) no . .
C(15) H(15) 0.95(1) no . .
C(21) C(22) 1.39(1) yes . .
C(21) H(25) 0.95(1) no . .
C(40) H(46) 0.95(2) no . .
C(40) H(47) 0.95(1) no . .
C(40) H(48) 0.95(2) no . .
C(34) H(36) 0.95(2) no . .
C(34) H(37) 0.95(1) no . .
C(20) H(22) 0.95(2) no . .
C(20) H(23) 0.95(2) no . .
C(20) H(24) 0.95(2) no . .
C(4) C(3) 1.35(2) yes . .
C(4) H(4) 0.95(2) no . .
C(23) C(22) 1.34(2) yes . .
C(23) C(24) 1.32(2) yes . .
C(23) H(27) 0.95(2) no . .
C(2) C(3) 1.36(2) yes . .
C(2) H(2) 0.95(2) no . .
C(3) H(3) 0.95(2) no . .
C(22) H(26) 0.95(2) no . .
C(24) H(28) 0.95(2) no . .

loop_
_cod_related_entry_id
_cod_related_entry_database
_cod_related_entry_code
1 ChemSpider 30658509
